data_7201517
loop_
_publ_author_name
'Mart\'inez-Vargas, Sergio'
'Hern\'andez-Ortega, Sim\'on'
'Toscano, Rub\'en A.'
'Salazar-Mendoza, Domingo'
'Vald\'es-Mart\'inez, Jes\'us'

_publ_section_title
;
 Controlling the geometry of Cu(ii) tectons to build one-dimensional
 hydrogen bonded chains
;
_journal_issue 1
_journal_name_full CrystEngComm
_journal_page_first 86
_journal_paper_doi 10.1039/b708585k
_journal_volume 10
_journal_year 2008
_chemical_formula_sum 'C22 H17 Cl Cu F N3 O7'
_chemical_formula_weight 553.38
_chemical_name_systematic
;
?
;
_space_group_IT_number 2
_symmetry_cell_setting triclinic
_symmetry_space_group_name_Hall '-P 1'
_symmetry_space_group_name_H-M 'P -1'
_atom_sites_solution_hydrogens geom
_atom_sites_solution_primary direct
_atom_sites_solution_secondary difmap
_audit_creation_method SHELXL-97
_cell_angle_alpha 81.1320(10)
_cell_angle_beta 79.1240(10)
_cell_angle_gamma 73.0270(10)
_cell_formula_units_Z 2
_cell_length_a 7.4640(5)
_cell_length_b 11.7638(8)
_cell_length_c 13.5851(9)
_cell_measurement_reflns_used 5109
_cell_measurement_temperature 291(2)
_cell_measurement_theta_max 30.96
_cell_measurement_theta_min 2.25
_cell_volume 1114.14(13)
_computing_cell_refinement 'SMART V 5.625 (Bruker, 1999)'
_computing_data_collection 'SMART V 5.625 (Bruker, 1999)'
_computing_data_reduction 'SAINT V 6.23C (Bruker, 1999)'
_computing_molecular_graphics 'SHELXTL V 6.12 (Sheldrick, 2000)'
_computing_publication_material 'SHELXTL V 6.12 (Sheldrick, 2000)'
_computing_structure_refinement 'SHELXTL V 6.12 (Sheldrick, 2000)'
_computing_structure_solution 'SHELXTL V 6.12 (Sheldrick, 2000)'
_diffrn_ambient_temperature 291(2)
_diffrn_detector_area_resol_mean 0.83
_diffrn_measured_fraction_theta_full 0.999
_diffrn_measured_fraction_theta_max 0.999
_diffrn_measurement_device_type 'Bruker Smart APEX AXS CCD area detector'
_diffrn_measurement_method 'omega scans'
_diffrn_radiation_monochromator graphite
_diffrn_radiation_source 'fine-focus sealed tube'
_diffrn_radiation_type MoK\a
_diffrn_radiation_wavelength 0.71073
_diffrn_reflns_av_R_equivalents 0.0327
_diffrn_reflns_av_sigmaI/netI 0.0460
_diffrn_reflns_limit_h_max 8
_diffrn_reflns_limit_h_min -8
_diffrn_reflns_limit_k_max 13
_diffrn_reflns_limit_k_min -13
_diffrn_reflns_limit_l_max 16
_diffrn_reflns_limit_l_min -16
_diffrn_reflns_number 9162
_diffrn_reflns_theta_full 25.00
_diffrn_reflns_theta_max 25.00
_diffrn_reflns_theta_min 1.53
_exptl_absorpt_coefficient_mu 1.160
_exptl_absorpt_correction_T_max 0.9141
_exptl_absorpt_correction_T_min 0.7158
_exptl_absorpt_correction_type analytical
_exptl_absorpt_process_details 'SHELXTL V 6.12 (Sheldrick, 2000)'
_exptl_crystal_colour Blue
_exptl_crystal_density_diffrn 1.650
_exptl_crystal_density_method 'not measured'
_exptl_crystal_description Prism
_exptl_crystal_F_000 562
_exptl_crystal_size_max 0.40
_exptl_crystal_size_mid 0.12
_exptl_crystal_size_min 0.10
_refine_diff_density_max 0.360
_refine_diff_density_min -0.320
_refine_diff_density_rms 0.057
_refine_ls_extinction_coef 0.0035(10)
_refine_ls_extinction_expression Fc^*^=kFc[1+0.001xFc^2^\l^3^/sin(2\q)]^-1/4^
_refine_ls_extinction_method SHELXL
_refine_ls_goodness_of_fit_ref 0.951
_refine_ls_hydrogen_treatment mixed
_refine_ls_matrix_type full
_refine_ls_number_parameters 370
_refine_ls_number_reflns 3914
_refine_ls_number_restraints 142
_refine_ls_restrained_S_all 1.187
_refine_ls_R_factor_all 0.0440
_refine_ls_R_factor_gt 0.0358
_refine_ls_shift/su_max 0.001
_refine_ls_shift/su_mean 0.000
_refine_ls_structure_factor_coef Fsqd
_refine_ls_weighting_details 'calc w=1/[\s^2^(Fo^2^)+(0.0440P)^2^] where P=(Fo^2^+2Fc^2^)/3'
_refine_ls_weighting_scheme calc
_refine_ls_wR_factor_gt 0.0811
_refine_ls_wR_factor_ref 0.0835
_reflns_number_gt 3148
_reflns_number_total 3914
_reflns_threshold_expression >2sigma(I)
_cod_data_source_file b708585k.txt
_cod_data_source_block Compound-1
_cod_depositor_comments
;
The following automatic conversions were performed:
'_symmetry_cell_setting' value 'Triclinic' changed to 'triclinic'
according to '/home/saulius/struct/CIF-dictionaries/cif_core.dic'
dictionary named 'cif_core.dic' version 2.4.1 from
2010-06-29.

'_exptl_absorpt_correction_type' value 'Analytical' changed
to 'analytical' according to
'/home/saulius/struct/CIF-dictionaries/cif_core.dic' dictionary named
'cif_core.dic' version 2.4.1 from 2010-06-29.

Automatic conversion script
Id: cif_fix_enum 1527 2010-12-29 10:47:43Z saulius 
;
_cod_original_sg_symbol_H-M P-1
_cod_database_code 7201517

loop_
_symmetry_equiv_pos_as_xyz
'x, y, z'
'-x, -y, -z'

loop_
_atom_site_label
_atom_site_type_symbol
_atom_site_fract_x
_atom_site_fract_y
_atom_site_fract_z
_atom_site_U_iso_or_equiv
_atom_site_adp_type
_atom_site_occupancy
_atom_site_symmetry_multiplicity
_atom_site_calc_flag
_atom_site_refinement_flags
_atom_site_disorder_assembly
_atom_site_disorder_group
Cu Cu 0.68347(5) -0.01716(3) 0.74215(3) 0.03990(16) Uani 1 1 d . . .
O1 O 0.7106(3) 0.08224(19) 0.83428(16) 0.0433(5) Uani 1 1 d . . .
O2 O 1.0124(3) 0.0594(2) 0.76962(18) 0.0611(7) Uani 1 1 d . . .
O3 O 0.3712(4) 0.0845(2) 0.7599(2) 0.0604(8) Uani 1 1 d . . .
H3A H 0.361(6) 0.148(4) 0.754(3) 0.072 Uiso 1 1 d . . .
H3B H 0.270(6) 0.073(4) 0.772(3) 0.072 Uiso 1 1 d . . .
N3 N 0.7278(4) 0.0798(3) 0.60667(19) 0.0439(7) Uani 1 1 d . . .
N2 N 0.7052(4) -0.1343(2) 0.6521(2) 0.0437(7) Uani 1 1 d . . .
N1 N 0.6637(3) -0.1585(2) 0.8437(2) 0.0422(6) Uani 1 1 d . . .
C2 C 0.6375(5) -0.1609(3) 0.9443(2) 0.0462(8) Uani 1 1 d . . .
H2 H 0.6371 -0.0932 0.9719 0.055 Uiso 1 1 calc R . .
C3 C 0.6115(5) -0.2585(3) 1.0080(3) 0.0520(9) Uani 1 1 d . . .
H3 H 0.5920 -0.2568 1.0775 0.062 Uiso 1 1 calc R . .
C4 C 0.6148(5) -0.3592(3) 0.9672(3) 0.0617(10) Uani 1 1 d . . .
H4 H 0.5989 -0.4271 1.0091 0.074 Uiso 1 1 calc R . .
C5 C 0.6418(5) -0.3590(3) 0.8639(3) 0.0592(10) Uani 1 1 d . . .
H5 H 0.6434 -0.4264 0.8356 0.071 Uiso 1 1 calc R . .
C6 C 0.6663(4) -0.2580(3) 0.8034(3) 0.0455(8) Uani 1 1 d . . .
C7 C 0.6954(5) -0.2443(3) 0.6921(3) 0.0493(9) Uani 1 1 d . . .
C8 C 0.7110(6) -0.3300(4) 0.6294(3) 0.0682(11) Uani 1 1 d . . .
H8 H 0.7044 -0.4066 0.6561 0.082 Uiso 1 1 calc R . .
C9 C 0.7361(6) -0.3000(4) 0.5276(3) 0.0740(13) Uani 1 1 d . . .
H9 H 0.7444 -0.3564 0.4847 0.089 Uiso 1 1 calc R . .
C10 C 0.7496(5) -0.1872(4) 0.4872(3) 0.0667(12) Uani 1 1 d . . .
H10 H 0.7686 -0.1676 0.4178 0.080 Uiso 1 1 calc R . .
C11 C 0.7342(5) -0.1038(3) 0.5521(3) 0.0502(9) Uani 1 1 d . . .
C12 C 0.7449(4) 0.0209(3) 0.5258(2) 0.0465(8) Uani 1 1 d . . .
C13 C 0.7716(5) 0.0752(4) 0.4293(3) 0.0615(11) Uani 1 1 d . . .
H13 H 0.7868 0.0329 0.3744 0.074 Uiso 1 1 calc R . .
C14 C 0.7756(5) 0.1922(4) 0.4146(3) 0.0694(12) Uani 1 1 d . . .
H14 H 0.7929 0.2301 0.3496 0.083 Uiso 1 1 calc R . .
C15 C 0.7540(5) 0.2532(4) 0.4959(3) 0.0641(11) Uani 1 1 d . . .
H15 H 0.7543 0.3331 0.4871 0.077 Uiso 1 1 calc R . .
C16 C 0.7320(5) 0.1939(3) 0.5907(3) 0.0536(9) Uani 1 1 d . . .
H16 H 0.7196 0.2349 0.6460 0.064 Uiso 1 1 calc R . .
C17 C 0.8817(4) 0.1786(3) 0.9051(3) 0.0404(8) Uani 1 1 d . A .
C19 C 0.8524(5) 0.2202(4) 1.0768(3) 0.0687(12) Uani 1 1 d . A .
H19 H 0.8280 0.1979 1.1456 0.082 Uiso 1 1 calc R . .
C20 C 0.9004(6) 0.3249(5) 1.0425(4) 0.0808(16) Uani 1 1 d . . .
H20 H 0.9056 0.3746 1.0883 0.097 Uiso 1 1 calc R . .
C21 C 0.9407(6) 0.3566(4) 0.9415(4) 0.0771(14) Uani 1 1 d . A .
H21 H 0.9729 0.4279 0.9189 0.093 Uiso 1 1 calc R . .
C23 C 0.8714(5) 0.1003(3) 0.8302(2) 0.0393(7) Uani 1 1 d . . .
C18 C 0.8406(4) 0.1478(3) 1.0085(2) 0.0491(9) Uani 1 1 d DU . .
F1 F 0.7868(4) 0.0496(2) 1.03915(18) 0.0600(10) Uani 0.743(5) 1 d PDU A 1
H18 H 0.7937 0.0830 1.0380 0.072 Uiso 0.257(5) 1 d PRD A 2
C22 C 0.9339(5) 0.2834(3) 0.8727(3) 0.0576(10) Uani 1 1 d DU . .
H22 H 0.9307 0.3192 0.8034 0.069 Uiso 0.743(5) 1 d PRD A 1
F1A F 0.9451(14) 0.3098(8) 0.7699(7) 0.087(3) Uani 0.257(5) 1 d PDU A 2
Cl Cl 0.65801(18) 0.54727(9) 0.28811(7) 0.0701(3) Uani 1 1 d DU . .
O4 O 0.690(2) 0.6596(7) 0.2877(9) 0.096(3) Uani 0.638(12) 1 d PDU B 1
O5 O 0.5791(14) 0.5172(12) 0.3872(6) 0.107(3) Uani 0.638(12) 1 d PDU B 1
O6 O 0.8265(15) 0.4578(7) 0.2612(8) 0.149(3) Uani 0.638(12) 1 d PDU B 1
O7 O 0.5272(19) 0.5612(10) 0.2224(7) 0.156(4) Uani 0.638(12) 1 d PDU B 1
O4A O 0.650(4) 0.6647(13) 0.2545(16) 0.109(5) Uani 0.362(12) 1 d PDU B 2
O5A O 0.510(3) 0.533(2) 0.3653(14) 0.123(6) Uani 0.362(12) 1 d PDU B 2
O6A O 0.832(2) 0.4911(16) 0.3259(16) 0.148(5) Uani 0.362(12) 1 d PDU B 2
O7A O 0.649(3) 0.4898(16) 0.2122(10) 0.138(5) Uani 0.362(12) 1 d PDU B 2

loop_
_atom_site_aniso_label
_atom_site_aniso_U_11
_atom_site_aniso_U_22
_atom_site_aniso_U_33
_atom_site_aniso_U_23
_atom_site_aniso_U_13
_atom_site_aniso_U_12
Cu 0.0410(3) 0.0457(3) 0.0368(2) -0.01289(18) -0.00591(17) -0.01317(18)
O1 0.0402(12) 0.0542(14) 0.0427(13) -0.0178(11) -0.0035(10) -0.0191(11)
O2 0.0394(14) 0.094(2) 0.0561(15) -0.0429(15) 0.0007(12) -0.0151(13)
O3 0.0355(13) 0.0545(17) 0.092(2) -0.0114(16) -0.0084(14) -0.0123(14)
N3 0.0376(15) 0.0565(19) 0.0380(15) -0.0091(13) -0.0046(12) -0.0117(13)
N2 0.0417(16) 0.0503(18) 0.0424(16) -0.0156(14) -0.0116(13) -0.0088(13)
N1 0.0366(15) 0.0416(16) 0.0488(17) -0.0110(13) -0.0088(13) -0.0067(12)
C2 0.0426(19) 0.051(2) 0.044(2) -0.0098(17) -0.0092(16) -0.0068(16)
C3 0.045(2) 0.055(2) 0.050(2) -0.0014(18) -0.0075(17) -0.0059(17)
C4 0.051(2) 0.053(2) 0.076(3) 0.005(2) -0.011(2) -0.0114(18)
C5 0.058(2) 0.044(2) 0.079(3) -0.011(2) -0.017(2) -0.0125(18)
C6 0.0390(18) 0.042(2) 0.058(2) -0.0124(17) -0.0138(16) -0.0065(15)
C7 0.043(2) 0.050(2) 0.060(2) -0.0193(18) -0.0149(17) -0.0084(16)
C8 0.075(3) 0.058(3) 0.082(3) -0.030(2) -0.028(2) -0.013(2)
C9 0.086(3) 0.074(3) 0.073(3) -0.043(3) -0.024(2) -0.011(2)
C10 0.066(3) 0.085(3) 0.053(2) -0.033(2) -0.017(2) -0.007(2)
C11 0.0384(19) 0.067(3) 0.045(2) -0.0209(18) -0.0112(16) -0.0029(17)
C12 0.0347(18) 0.064(2) 0.039(2) -0.0143(17) -0.0064(15) -0.0061(16)
C13 0.055(2) 0.083(3) 0.038(2) -0.014(2) -0.0055(18) -0.003(2)
C14 0.060(3) 0.093(3) 0.045(2) 0.007(2) -0.006(2) -0.013(2)
C15 0.064(3) 0.067(3) 0.057(3) 0.004(2) -0.007(2) -0.017(2)
C16 0.054(2) 0.059(2) 0.048(2) -0.0064(18) -0.0075(18) -0.0167(18)
C17 0.0294(16) 0.0423(19) 0.051(2) -0.0162(16) -0.0088(15) -0.0052(14)
C19 0.047(2) 0.100(4) 0.061(3) -0.043(2) -0.0152(19) 0.000(2)
C20 0.050(2) 0.085(4) 0.119(4) -0.070(3) -0.024(3) 0.000(2)
C21 0.054(3) 0.051(3) 0.135(4) -0.037(3) -0.023(3) -0.0090(19)
C23 0.0415(19) 0.0420(19) 0.0364(18) -0.0059(15) -0.0103(16) -0.0108(15)
C18 0.0372(19) 0.059(2) 0.052(2) -0.0205(18) -0.0085(16) -0.0063(17)
F1 0.0631(19) 0.074(2) 0.0447(16) -0.0015(14) -0.0080(13) -0.0239(15)
C22 0.052(2) 0.048(2) 0.077(3) -0.014(2) -0.016(2) -0.0109(18)
F1A 0.105(7) 0.068(6) 0.092(5) 0.007(5) -0.007(6) -0.043(5)
Cl 0.1145(9) 0.0535(6) 0.0464(6) -0.0064(5) -0.0042(6) -0.0337(6)
O4 0.132(6) 0.066(3) 0.103(7) -0.014(4) -0.005(5) -0.050(4)
O5 0.159(7) 0.089(5) 0.057(3) 0.017(3) 0.000(3) -0.032(5)
O6 0.189(6) 0.096(4) 0.119(7) -0.039(4) 0.018(5) 0.018(4)
O7 0.244(9) 0.147(8) 0.128(6) 0.019(5) -0.109(6) -0.098(6)
O4A 0.164(12) 0.066(5) 0.089(11) 0.025(5) 0.000(8) -0.046(6)
O5A 0.157(9) 0.094(10) 0.111(10) -0.011(8) 0.052(8) -0.066(9)
O6A 0.136(7) 0.138(10) 0.162(12) 0.023(9) -0.064(8) -0.018(7)
O7A 0.191(11) 0.139(9) 0.096(7) -0.075(7) -0.015(7) -0.038(9)

loop_
_atom_type_symbol
_atom_type_description
_atom_type_scat_dispersion_real
_atom_type_scat_dispersion_imag
_atom_type_scat_source
C C 0.0033 0.0016 'International Tables Vol C Tables 4.2.6.8 and 6.1.1.4'
H H 0.0000 0.0000 'International Tables Vol C Tables 4.2.6.8 and 6.1.1.4'
N N 0.0061 0.0033 'International Tables Vol C Tables 4.2.6.8 and 6.1.1.4'
O O 0.0106 0.0060 'International Tables Vol C Tables 4.2.6.8 and 6.1.1.4'
F F 0.0171 0.0103 'International Tables Vol C Tables 4.2.6.8 and 6.1.1.4'
Cl Cl 0.1484 0.1585 'International Tables Vol C Tables 4.2.6.8 and 6.1.1.4'
Cu Cu 0.3201 1.2651 'International Tables Vol C Tables 4.2.6.8 and 6.1.1.4'

loop_
_geom_angle_atom_site_label_1
_geom_angle_atom_site_label_2
_geom_angle_atom_site_label_3
_geom_angle
_geom_angle_site_symmetry_1
_geom_angle_site_symmetry_3
_geom_angle_publ_flag
O1 Cu N2 169.05(10) . . ?
O1 Cu N1 96.72(10) . . ?
N2 Cu N1 80.27(11) . . ?
O1 Cu N3 102.25(10) . . ?
N2 Cu N3 79.79(11) . . ?
N1 Cu N3 159.78(11) . . ?
O1 Cu O3 86.91(10) . . ?
N2 Cu O3 103.91(10) . . ?
N1 Cu O3 98.21(10) . . ?
N3 Cu O3 89.79(11) . . ?
O1 Cu O2 48.48(7) . . ?
N2 Cu O2 122.30(9) . . ?
N1 Cu O2 108.16(9) . . ?
N3 Cu O2 80.05(9) . . ?
O3 Cu O2 129.41(8) . . ?
C23 O1 Cu 118.5(2) . . ?
C23 O2 Cu 68.62(17) . . ?
Cu O3 H3A 110(4) . . ?
Cu O3 H3B 141(3) . . ?
H3A O3 H3B 109(5) . . ?
C16 N3 C12 118.4(3) . . ?
C16 N3 Cu 127.1(2) . . ?
C12 N3 Cu 114.5(2) . . ?
C7 N2 C11 122.4(3) . . ?
C7 N2 Cu 118.5(2) . . ?
C11 N2 Cu 119.0(2) . . ?
C2 N1 C6 118.6(3) . . ?
C2 N1 Cu 126.7(2) . . ?
C6 N1 Cu 114.6(2) . . ?
N1 C2 C3 122.8(3) . . ?
N1 C2 H2 118.6 . . ?
C3 C2 H2 118.6 . . ?
C2 C3 C4 118.6(3) . . ?
C2 C3 H3 120.7 . . ?
C4 C3 H3 120.7 . . ?
C3 C4 C5 119.6(4) . . ?
C3 C4 H4 120.2 . . ?
C5 C4 H4 120.2 . . ?
C6 C5 C4 119.3(3) . . ?
C6 C5 H5 120.4 . . ?
C4 C5 H5 120.4 . . ?
N1 C6 C5 121.1(3) . . ?
N1 C6 C7 113.5(3) . . ?
C5 C6 C7 125.3(3) . . ?
N2 C7 C8 119.7(4) . . ?
N2 C7 C6 112.9(3) . . ?
C8 C7 C6 127.3(4) . . ?
C9 C8 C7 118.8(4) . . ?
C9 C8 H8 120.6 . . ?
C7 C8 H8 120.6 . . ?
C8 C9 C10 121.0(4) . . ?
C8 C9 H9 119.5 . . ?
C10 C9 H9 119.5 . . ?
C9 C10 C11 118.7(4) . . ?
C9 C10 H10 120.6 . . ?
C11 C10 H10 120.6 . . ?
N2 C11 C10 119.3(4) . . ?
N2 C11 C12 112.8(3) . . ?
C10 C11 C12 127.8(4) . . ?
N3 C12 C13 121.3(4) . . ?
N3 C12 C11 113.9(3) . . ?
C13 C12 C11 124.8(3) . . ?
C14 C13 C12 119.3(4) . . ?
C14 C13 H13 120.4 . . ?
C12 C13 H13 120.4 . . ?
C15 C14 C13 119.8(4) . . ?
C15 C14 H14 120.1 . . ?
C13 C14 H14 120.1 . . ?
C14 C15 C16 118.6(4) . . ?
C14 C15 H15 120.7 . . ?
C16 C15 H15 120.7 . . ?
N3 C16 C15 122.6(4) . . ?
N3 C16 H16 118.7 . . ?
C15 C16 H16 118.7 . . ?
C22 C17 C18 118.3(3) . . ?
C22 C17 C23 120.4(3) . . ?
C18 C17 C23 121.3(3) . . ?
C20 C19 C18 119.7(4) . . ?
C20 C19 H19 120.2 . . ?
C18 C19 H19 120.2 . . ?
C21 C20 C19 120.4(4) . . ?
C21 C20 H20 119.8 . . ?
C19 C20 H20 119.8 . . ?
C20 C21 C22 120.4(4) . . ?
C20 C21 H21 119.8 . . ?
C22 C21 H21 119.8 . . ?
O2 C23 O1 124.4(3) . . ?
O2 C23 C17 120.2(3) . . ?
O1 C23 C17 115.4(3) . . ?
F1 C18 C19 121.0(3) . . ?
F1 C18 C17 118.2(3) . . ?
C19 C18 C17 120.7(3) . . ?
C19 C18 H18 114.0 . . ?
C17 C18 H18 125.0 . . ?
F1A C22 C21 127.2(6) . . ?
F1A C22 C17 111.6(5) . . ?
C21 C22 C17 120.5(4) . . ?
C21 C22 H22 116.4 . . ?
C17 C22 H22 120.8 . . ?
O5 Cl O7 110.2(6) . . ?
O5 Cl O4 105.6(8) . . ?
O7 Cl O4 107.6(5) . . ?
O5 Cl O6 109.1(6) . . ?
O7 Cl O6 111.4(5) . . ?
O4 Cl O6 112.8(7) . . ?
O7A Cl O6A 108.9(9) . . ?
O4A Cl O6A 109.5(11) . . ?
O5A Cl O6A 107.6(10) . . ?
O7A Cl O4A 110.0(10) . . ?
O7A Cl O5A 107.5(12) . . ?
O4A Cl O5A 113.3(14) . . ?

loop_
_geom_bond_atom_site_label_1
_geom_bond_atom_site_label_2
_geom_bond_distance
_geom_bond_site_symmetry_2
_geom_bond_publ_flag
Cu O1 1.913(2) . ?
Cu N2 1.933(3) . ?
Cu N1 2.012(3) . ?
Cu N3 2.035(3) . ?
Cu O3 2.274(3) . ?
Cu O2 2.952(2) . ?
O1 C23 1.268(4) . ?
O2 C23 1.231(4) . ?
O3 H3A 0.72(4) . ?
O3 H3B 0.79(4) . ?
N3 C16 1.335(4) . ?
N3 C12 1.354(4) . ?
N2 C7 1.341(4) . ?
N2 C11 1.343(4) . ?
N1 C2 1.340(4) . ?
N1 C6 1.360(4) . ?
C2 C3 1.365(5) . ?
C2 H2 0.9300 . ?
C3 C4 1.375(5) . ?
C3 H3 0.9300 . ?
C4 C5 1.379(5) . ?
C4 H4 0.9300 . ?
C5 C6 1.375(5) . ?
C5 H5 0.9300 . ?
C6 C7 1.477(5) . ?
C7 C8 1.383(5) . ?
C8 C9 1.365(6) . ?
C8 H8 0.9300 . ?
C9 C10 1.379(6) . ?
C9 H9 0.9300 . ?
C10 C11 1.384(5) . ?
C10 H10 0.9300 . ?
C11 C12 1.477(5) . ?
C12 C13 1.373(5) . ?
C13 C14 1.369(6) . ?
C13 H13 0.9300 . ?
C14 C15 1.367(5) . ?
C14 H14 0.9300 . ?
C15 C16 1.371(5) . ?
C15 H15 0.9300 . ?
C16 H16 0.9300 . ?
C17 C22 1.383(5) . ?
C17 C18 1.395(4) . ?
C17 C23 1.499(4) . ?
C19 C20 1.372(6) . ?
C19 C18 1.382(5) . ?
C19 H19 0.9300 . ?
C20 C21 1.365(7) . ?
C20 H20 0.9300 . ?
C21 C22 1.383(5) . ?
C21 H21 0.9300 . ?
C18 F1 1.3153(14) . ?
C18 H18 0.9340 . ?
C22 F1A 1.374(10) . ?
C22 H22 0.9719 . ?
Cl O7A 1.339(10) . ?
Cl O4A 1.374(12) . ?
Cl O5A 1.399(12) . ?
Cl O5 1.400(7) . ?
Cl O7 1.403(7) . ?
Cl O4 1.408(7) . ?
Cl O6 1.413(7) . ?
Cl O6A 1.425(11) . ?

loop_
_geom_hbond_atom_site_label_D
_geom_hbond_atom_site_label_H
_geom_hbond_atom_site_label_A
_geom_hbond_distance_DH
_geom_hbond_distance_HA
_geom_hbond_distance_DA
_geom_hbond_angle_DHA
_geom_hbond_site_symmetry_A
O3 H3B O2 0.79(4) 1.98(4) 2.756(3) 167(4) 1_455
O3 H3A O4 0.72(4) 2.19(4) 2.898(8) 170(5) 2_666
